data_7132264
loop_
_publ_author_name
'Reddy, Mokilla Ramachandra'
'Eerappa , Rajakumara'
'Gedu, Satyanarayana'

_publ_section_title
;
 Transition Metal-Free and Temperature Dependent One-Pot Access to
 Phenanthrene-Fused Heterocycles via 1,3-Dipolar Cycloaddition Pathway
;
_journal_name_full 'Chemical Communications'
_journal_paper_doi 10.1039/D3CC04473D
_journal_year 2023
_chemical_formula_moiety 'C18 H14 N2 O2'
_chemical_formula_sum 'C18 H14 N2 O2'
_chemical_formula_weight 290.31
_space_group_crystal_system triclinic
_space_group_IT_number 2
_space_group_name_Hall '-P 1'
_space_group_name_H-M_alt 'P -1'
_atom_sites_solution_hydrogens geom
_atom_sites_solution_primary dual
_audit_creation_date 2023-08-08
_audit_creation_method
;
Olex2 1.5-alpha
(compiled 2023.03.06 svn.rbb2c1857 for OlexSys, GUI svn.r6804)
;
_audit_update_record
;
2023-09-08 deposited with the CCDC.	2023-10-25 downloaded from the CCDC.
;
_cell_angle_alpha 94.848(2)
_cell_angle_beta 105.5620(10)
_cell_angle_gamma 90.870(2)
_cell_formula_units_Z 4
_cell_length_a 8.8096(4)
_cell_length_b 10.4907(5)
_cell_length_c 16.2330(7)
_cell_measurement_reflns_used 7446
_cell_measurement_temperature 297.00
_cell_measurement_theta_max 23.44
_cell_measurement_theta_min 2.40
_cell_volume 1438.95(11)
_computing_cell_refinement 'SAINT V8.40B (?, 2016)'
_computing_data_reduction 'SAINT V8.40B (?, 2016)'
_computing_molecular_graphics 'Olex2 1.5-alpha (Dolomanov et al., 2009)'
_computing_publication_material 'Olex2 1.5-alpha (Dolomanov et al., 2009)'
_computing_structure_refinement 'XL  (Sheldrick, 2008)'
_computing_structure_solution 'SHELXT 2018/2 (Sheldrick, 2018)'
_diffrn_ambient_temperature 297.00
_diffrn_measured_fraction_theta_full 0.999
_diffrn_measured_fraction_theta_max 0.997
_diffrn_measurement_device_type 'Bruker APEX-III Photon II'
_diffrn_measurement_method '\f and \w scans'
_diffrn_radiation_type MoK\a
_diffrn_radiation_wavelength 0.71073
_diffrn_reflns_av_R_equivalents 0.0786
_diffrn_reflns_av_unetI/netI 0.0475
_diffrn_reflns_Laue_measured_fraction_full 0.999
_diffrn_reflns_Laue_measured_fraction_max 0.997
_diffrn_reflns_limit_h_max 11
_diffrn_reflns_limit_h_min -11
_diffrn_reflns_limit_k_max 13
_diffrn_reflns_limit_k_min -13
_diffrn_reflns_limit_l_max 20
_diffrn_reflns_limit_l_min -20
_diffrn_reflns_number 46378
_diffrn_reflns_point_group_measured_fraction_full 0.999
_diffrn_reflns_point_group_measured_fraction_max 0.997
_diffrn_reflns_theta_full 25.242
_diffrn_reflns_theta_max 27.170
_diffrn_reflns_theta_min 1.950
_diffrn_source_current 1.4
_diffrn_source_power 0.07
_diffrn_source_voltage 50.0
_diffrn_standards_number 0
_exptl_absorpt_coefficient_mu 0.089
_exptl_absorpt_correction_T_max 0.7455
_exptl_absorpt_correction_T_min 0.5892
_exptl_absorpt_correction_type multi-scan
_exptl_absorpt_process_details
;
SADABS-2016/2 (Bruker,2016/2) was used for absorption correction.
wR2(int) was 0.1040 before and 0.0740 after correction.
The Ratio of minimum to maximum transmission is 0.7903.
The \l/2 correction factor is Not present.
;
_exptl_crystal_colour 'metallic light colourless'
_exptl_crystal_colour_lustre metallic
_exptl_crystal_colour_modifier light
_exptl_crystal_colour_primary colourless
_exptl_crystal_density_diffrn 1.340
_exptl_crystal_description block
_exptl_crystal_F_000 608
_exptl_crystal_size_max 0.056
_exptl_crystal_size_mid 0.045
_exptl_crystal_size_min 0.023
_refine_diff_density_max 0.546
_refine_diff_density_min -0.400
_refine_diff_density_rms 0.038
_refine_ls_extinction_coef 0.018(5)
_refine_ls_extinction_expression Fc^*^=kFc[1+0.001xFc^2^\l^3^/sin(2\q)]^-1/4^
_refine_ls_extinction_method 'SHELXL-2019/1 (Sheldrick 2019)'
_refine_ls_goodness_of_fit_ref 1.040
_refine_ls_hydrogen_treatment constr
_refine_ls_matrix_type full
_refine_ls_number_parameters 402
_refine_ls_number_reflns 6389
_refine_ls_number_restraints 0
_refine_ls_restrained_S_all 1.040
_refine_ls_R_factor_all 0.1215
_refine_ls_R_factor_gt 0.0675
_refine_ls_shift/su_max 0.000
_refine_ls_shift/su_mean 0.000
_refine_ls_structure_factor_coef Fsqd
_refine_ls_weighting_details 'w=1/[\s^2^(Fo^2^)+(0.0873P)^2^+0.5454P] where P=(Fo^2^+2Fc^2^)/3'
_refine_ls_weighting_scheme calc
_refine_ls_wR_factor_gt 0.1766
_refine_ls_wR_factor_ref 0.2103
_reflns_Friedel_coverage 0.000
_reflns_number_gt 3640
_reflns_number_total 6389
_reflns_threshold_expression 'I > 2\s(I)'
_cod_data_source_file d3cc04473d2.cif
_cod_data_source_block mo_gs_rc_1_mi_2_0m
_cod_depositor_comments
;

2024-06-28
Z value and formula fixed to values more according to usual
chemical conventions.                 miguel
;
_cod_original_formula_sum 'C36 H28 N4 O4'
_cod_original_formula_weight 580.62
_cod_original_formula_moiety '2(C18 H14 N2 O2)'
_cod_original_formula_units_Z 2
_cod_database_code 7132264
_shelx_shelxl_version_number 2019/1
_shelx_space_group_comment
;
The symmetry employed for this shelxl refinement is uniquely defined
by the following loop, which should always be used as a source of
symmetry information in preference to the above space-group names.
They are only intended as comments.
;
_olex2_refinement_description
;
1. Fixed Uiso
 At 1.2 times of:
  All C(H) groups
 At 1.5 times of:
  All C(H,H,H) groups
2.a Aromatic/amide H refined with riding coordinates:
 C36(H36), C35(H35), C29(H29), C11(H11), C34(H34), C31(H31), C32(H32),
 C30(H30), C33(H33), C18(H18), C15(H15), C17(H17), C12(H12), C16(H16), C14(H14),
  C13(H13)
2.b Idealised Me refined as rotating group:
 C21(H21A,H21B,H21C), C19(H19A,H19B,H19C), C3(H3A,H3B,H3C), C1(H1A,H1B,H1C)
;
_olex2_exptl_crystal_mounting_method 'Nylon loop'
_olex2_submission_special_instructions 'No special instructions were received'

loop_
_space_group_symop_operation_xyz
'x, y, z'
'-x, -y, -z'

loop_
_atom_site_label
_atom_site_type_symbol
_atom_site_fract_x
_atom_site_fract_y
_atom_site_fract_z
_atom_site_U_iso_or_equiv
_atom_site_adp_type
_atom_site_occupancy
_atom_site_site_symmetry_order
_atom_site_calc_flag
_atom_site_refinement_flags_posn
_atom_site_refinement_flags_adp
_atom_site_refinement_flags_occupancy
_atom_site_disorder_assembly
_atom_site_disorder_group
N3 N 0.2701(3) 0.4555(2) 0.91385(14) 0.0619(6) Uani 1 1 d . . . . .
O2 O 0.2444(3) 0.3274(2) 1.05244(13) 0.0854(6) Uani 1 1 d . . . . .
N4 N 0.3140(3) 0.5131(2) 0.85291(14) 0.0648(6) Uani 1 1 d . . . . .
N2 N -0.2985(3) -0.1657(2) 0.49155(15) 0.0766(7) Uani 1 1 d . . . . .
N1 N -0.1925(3) -0.1999(2) 0.56235(16) 0.0759(7) Uani 1 1 d . . . . .
O1 O 0.3764(4) 0.1697(3) 1.0130(2) 0.1284(11) Uani 1 1 d . . . . .
O3 O -0.4682(3) -0.0516(3) 0.34751(16) 0.1086(8) Uani 1 1 d . . . . .
C28 C 0.6192(3) 0.2794(2) 0.89815(15) 0.0544(6) Uani 1 1 d . . . . .
C25 C 0.5268(3) 0.4807(2) 0.78251(16) 0.0583(6) Uani 1 1 d . . . . .
C22 C 0.3650(3) 0.3579(2) 0.94349(16) 0.0566(6) Uani 1 1 d . . . . .
C27 C 0.7071(3) 0.3085(2) 0.83990(16) 0.0559(6) Uani 1 1 d . . . . .
C24 C 0.4420(3) 0.4517(2) 0.84357(16) 0.0557(6) Uani 1 1 d . . . . .
C23 C 0.4807(3) 0.3536(2) 0.89818(15) 0.0537(6) Uani 1 1 d . . . . .
C20 C 0.3338(3) 0.2769(3) 1.00713(19) 0.0679(7) Uani 1 1 d . . . . .
C26 C 0.6586(3) 0.4086(2) 0.78046(16) 0.0586(6) Uani 1 1 d . . . . .
C10 C -0.0827(3) 0.1393(2) 0.57892(17) 0.0607(7) Uani 1 1 d . . . . .
C36 C 0.6719(3) 0.1839(3) 0.95245(17) 0.0670(7) Uani 1 1 d . . . . .
H36 H 0.614229 0.163065 0.990116 0.080 Uiso 1 1 calc R U . . .
C8 C 0.0902(3) 0.0398(3) 0.70422(17) 0.0632(7) Uani 1 1 d . . . . .
C35 C 0.8057(4) 0.1198(3) 0.9521(2) 0.0771(8) Uani 1 1 d . . . . .
H35 H 0.838244 0.056928 0.989455 0.092 Uiso 1 1 calc R U . . .
C6 C -0.1103(3) -0.0908(3) 0.59689(17) 0.0623(7) Uani 1 1 d . . . . .
C9 C 0.0414(3) 0.1503(3) 0.65583(18) 0.0630(7) Uani 1 1 d . . . . .
C5 C -0.1628(3) 0.0141(3) 0.55038(16) 0.0600(6) Uani 1 1 d . . . . .
O4 O -0.4197(4) 0.1349(3) 0.4190(2) 0.1479(13) Uani 1 1 d . . . . .
C7 C 0.0160(3) -0.0814(3) 0.67491(17) 0.0627(7) Uani 1 1 d . . . . .
C29 C 0.4806(4) 0.5764(3) 0.72680(19) 0.0725(8) Uani 1 1 d . . . . .
H29 H 0.393122 0.623795 0.728906 0.087 Uiso 1 1 calc R U . . .
C4 C -0.2867(3) -0.0380(3) 0.48152(17) 0.0676(7) Uani 1 1 d . . . . .
C11 C -0.1205(4) 0.2484(3) 0.5344(2) 0.0773(8) Uani 1 1 d . . . . .
H11 H -0.200842 0.242954 0.483467 0.093 Uiso 1 1 calc R U . . .
C2 C -0.3963(4) 0.0253(3) 0.4130(2) 0.0776(8) Uani 1 1 d . . . . .
C34 C 0.8921(3) 0.1480(3) 0.8966(2) 0.0762(8) Uani 1 1 d . . . . .
H34 H 0.983388 0.104681 0.896476 0.091 Uiso 1 1 calc R U . . .
C31 C 0.6925(4) 0.5298(3) 0.6663(2) 0.0840(9) Uani 1 1 d . . . . .
H31 H 0.748767 0.546369 0.627127 0.101 Uiso 1 1 calc R U . . .
C32 C 0.7395(4) 0.4356(3) 0.71995(19) 0.0741(8) Uani 1 1 d . . . . .
H32 H 0.826485 0.388669 0.716260 0.089 Uiso 1 1 calc R U . . .
C30 C 0.5638(4) 0.6004(3) 0.6691(2) 0.0832(9) Uani 1 1 d . . . . .
H30 H 0.533175 0.664032 0.632157 0.100 Uiso 1 1 calc R U . . .
C33 C 0.8435(3) 0.2400(3) 0.84151(19) 0.0687(7) Uani 1 1 d . . . . .
H33 H 0.902487 0.257727 0.803887 0.082 Uiso 1 1 calc R U . . .
C18 C 0.0659(4) -0.1864(3) 0.7217(2) 0.0830(9) Uani 1 1 d . . . . .
H18 H 0.016945 -0.266587 0.701996 0.100 Uiso 1 1 calc R U . . .
C15 C 0.2130(4) 0.0487(3) 0.7817(2) 0.0803(8) Uani 1 1 d . . . . .
H15 H 0.264198 0.127656 0.802986 0.096 Uiso 1 1 calc R U . . .
C17 C 0.1861(5) -0.1728(4) 0.7961(2) 0.0937(10) Uani 1 1 d . . . . .
H17 H 0.218543 -0.243361 0.826465 0.112 Uiso 1 1 calc R U . . .
C12 C -0.0393(4) 0.3644(3) 0.5655(2) 0.0864(10) Uani 1 1 d . . . . .
H12 H -0.065502 0.435596 0.534861 0.104 Uiso 1 1 calc R U . . .
C21 C 0.1289(3) 0.5020(3) 0.9354(2) 0.0796(8) Uani 1 1 d . . . . .
H21A H 0.158028 0.546754 0.991806 0.119 Uiso 1 1 calc R U . . .
H21B H 0.058515 0.430708 0.934343 0.119 Uiso 1 1 calc R U . . .
H21C H 0.077355 0.558954 0.894357 0.119 Uiso 1 1 calc R U . . .
C19 C 0.2043(4) 0.2507(3) 1.1143(2) 0.0933(10) Uani 1 1 d . . . . .
H19A H 0.114183 0.195381 1.086093 0.140 Uiso 1 1 calc R U . . .
H19B H 0.180081 0.305828 1.158943 0.140 Uiso 1 1 calc R U . . .
H19C H 0.291915 0.199896 1.138777 0.140 Uiso 1 1 calc R U . . .
C16 C 0.2578(4) -0.0550(4) 0.8256(2) 0.0946(10) Uani 1 1 d . . . . .
H16 H 0.338520 -0.045907 0.876417 0.113 Uiso 1 1 calc R U . . .
C14 C 0.1186(4) 0.2707(3) 0.6840(2) 0.0799(8) Uani 1 1 d . . . . .
H14 H 0.200115 0.278997 0.734463 0.096 Uiso 1 1 calc R U . . .
C13 C 0.0784(4) 0.3755(3) 0.6403(3) 0.0923(10) Uani 1 1 d . . . . .
H13 H 0.130711 0.454082 0.661162 0.111 Uiso 1 1 calc R U . . .
C3 C -0.4107(4) -0.2653(3) 0.4422(2) 0.1006(11) Uani 1 1 d . . . . .
H3A H -0.382748 -0.346109 0.464606 0.151 Uiso 1 1 calc R U . . .
H3B H -0.408853 -0.270140 0.383136 0.151 Uiso 1 1 calc R U . . .
H3C H -0.514686 -0.245541 0.446174 0.151 Uiso 1 1 calc R U . . .
C1 C -0.5805(5) 0.0105(4) 0.2802(2) 0.1213(14) Uani 1 1 d . . . . .
H1A H -0.599616 -0.041743 0.226697 0.182 Uiso 1 1 calc R U . . .
H1B H -0.537367 0.092807 0.274459 0.182 Uiso 1 1 calc R U . . .
H1C H -0.677809 0.020969 0.295512 0.182 Uiso 1 1 calc R U . . .

loop_
_atom_site_aniso_label
_atom_site_aniso_U_11
_atom_site_aniso_U_22
_atom_site_aniso_U_33
_atom_site_aniso_U_23
_atom_site_aniso_U_13
_atom_site_aniso_U_12
N3 0.0620(13) 0.0555(12) 0.0704(14) 0.0010(10) 0.0235(11) -0.0018(10)
O2 0.1055(16) 0.0873(14) 0.0795(13) 0.0175(11) 0.0495(13) 0.0066(12)
N4 0.0690(14) 0.0558(12) 0.0717(14) 0.0072(11) 0.0222(11) -0.0010(11)
N2 0.0785(16) 0.0845(17) 0.0666(15) -0.0090(13) 0.0257(13) -0.0182(13)
N1 0.0861(17) 0.0743(16) 0.0698(15) 0.0021(12) 0.0274(14) -0.0109(13)
O1 0.165(3) 0.0933(18) 0.176(3) 0.0603(18) 0.115(2) 0.0351(17)
O3 0.1151(19) 0.1133(19) 0.0795(15) 0.0006(14) -0.0008(14) -0.0129(15)
C28 0.0565(14) 0.0476(13) 0.0559(13) 0.0036(11) 0.0104(11) -0.0037(11)
C25 0.0682(16) 0.0474(13) 0.0594(14) 0.0043(11) 0.0180(12) -0.0045(12)
C22 0.0612(15) 0.0487(13) 0.0601(14) 0.0006(11) 0.0187(12) -0.0056(11)
C27 0.0604(14) 0.0481(13) 0.0579(14) 0.0013(11) 0.0152(12) -0.0048(11)
C24 0.0591(15) 0.0472(13) 0.0595(14) 0.0007(11) 0.0154(12) -0.0020(11)
C23 0.0593(14) 0.0451(12) 0.0558(13) 0.0016(10) 0.0152(11) -0.0080(11)
C20 0.0728(18) 0.0584(16) 0.0775(18) 0.0084(14) 0.0286(15) -0.0031(13)
C26 0.0671(16) 0.0502(13) 0.0593(14) 0.0037(11) 0.0192(12) -0.0061(12)
C10 0.0653(16) 0.0595(15) 0.0695(16) 0.0127(13) 0.0374(14) 0.0034(12)
C36 0.0702(17) 0.0665(16) 0.0658(16) 0.0156(13) 0.0181(13) 0.0021(14)
C8 0.0617(15) 0.0705(17) 0.0635(16) 0.0071(13) 0.0270(13) 0.0037(13)
C35 0.0751(19) 0.0736(18) 0.0814(19) 0.0231(15) 0.0139(16) 0.0133(15)
C6 0.0676(16) 0.0638(16) 0.0622(15) 0.0063(13) 0.0292(13) -0.0017(13)
C9 0.0592(15) 0.0668(16) 0.0711(17) 0.0054(13) 0.0317(14) 0.0007(13)
C5 0.0591(15) 0.0708(16) 0.0569(14) 0.0074(12) 0.0269(12) 0.0047(13)
O4 0.155(3) 0.110(2) 0.131(2) -0.0175(18) -0.039(2) 0.0443(19)
C7 0.0690(16) 0.0631(16) 0.0634(16) 0.0095(13) 0.0295(14) 0.0065(13)
C29 0.0855(19) 0.0604(16) 0.0758(18) 0.0174(14) 0.0254(16) 0.0083(14)
C4 0.0668(17) 0.0805(19) 0.0623(16) 0.0048(14) 0.0297(14) 0.0001(14)
C11 0.0783(19) 0.084(2) 0.0803(19) 0.0235(16) 0.0345(16) 0.0037(16)
C2 0.079(2) 0.079(2) 0.075(2) -0.0086(17) 0.0263(17) 0.0036(17)
C34 0.0641(17) 0.0770(19) 0.089(2) 0.0180(16) 0.0195(16) 0.0138(14)
C31 0.109(3) 0.0756(19) 0.080(2) 0.0192(16) 0.0444(19) -0.0003(18)
C32 0.086(2) 0.0675(17) 0.0786(19) 0.0130(15) 0.0378(16) 0.0053(15)
C30 0.115(3) 0.0634(18) 0.079(2) 0.0246(15) 0.0342(19) 0.0098(17)
C33 0.0639(16) 0.0668(17) 0.0789(18) 0.0066(14) 0.0253(14) 0.0006(13)
C18 0.102(2) 0.0729(19) 0.080(2) 0.0189(16) 0.0313(19) 0.0096(17)
C15 0.0772(19) 0.086(2) 0.0749(19) -0.0012(17) 0.0195(16) -0.0022(16)
C17 0.106(3) 0.098(3) 0.083(2) 0.032(2) 0.027(2) 0.031(2)
C12 0.098(2) 0.069(2) 0.111(3) 0.0306(18) 0.053(2) 0.0015(17)
C21 0.0721(18) 0.0706(18) 0.104(2) 0.0045(16) 0.0373(17) 0.0056(14)
C19 0.109(3) 0.108(3) 0.075(2) 0.0177(18) 0.0438(19) -0.007(2)
C16 0.091(2) 0.115(3) 0.075(2) 0.022(2) 0.0141(18) 0.019(2)
C14 0.0743(19) 0.0699(19) 0.097(2) 0.0057(17) 0.0269(17) -0.0088(15)
C13 0.090(2) 0.073(2) 0.119(3) 0.007(2) 0.038(2) -0.0158(18)
C3 0.107(3) 0.103(3) 0.090(2) -0.020(2) 0.033(2) -0.034(2)
C1 0.110(3) 0.153(4) 0.078(2) 0.012(2) -0.014(2) 0.006(3)

loop_
_atom_type_symbol
_atom_type_description
_atom_type_scat_dispersion_real
_atom_type_scat_dispersion_imag
_atom_type_scat_source
C C 0.0033 0.0016 'International Tables Vol C Tables 4.2.6.8 and 6.1.1.4'
H H 0.0000 0.0000 'International Tables Vol C Tables 4.2.6.8 and 6.1.1.4'
N N 0.0061 0.0033 'International Tables Vol C Tables 4.2.6.8 and 6.1.1.4'
O O 0.0106 0.0060 'International Tables Vol C Tables 4.2.6.8 and 6.1.1.4'

loop_
_geom_angle_atom_site_label_1
_geom_angle_atom_site_label_2
_geom_angle_atom_site_label_3
_geom_angle
_geom_angle_site_symmetry_1
_geom_angle_site_symmetry_3
_geom_angle_publ_flag
N4 N3 C22 112.9(2) . . ?
N4 N3 C21 116.4(2) . . ?
C22 N3 C21 130.7(2) . . ?
C20 O2 C19 117.4(2) . . ?
N3 N4 C24 104.8(2) . . ?
N1 N2 C4 112.8(2) . . ?
N1 N2 C3 116.5(3) . . ?
C4 N2 C3 130.6(3) . . ?
C6 N1 N2 104.0(2) . . ?
C2 O3 C1 114.1(3) . . ?
C27 C28 C23 117.6(2) . . ?
C36 C28 C27 118.3(2) . . ?
C36 C28 C23 124.1(2) . . ?
C26 C25 C24 117.3(2) . . ?
C29 C25 C24 122.0(2) . . ?
C29 C25 C26 120.7(2) . . ?
N3 C22 C23 106.1(2) . . ?
N3 C22 C20 122.2(2) . . ?
C23 C22 C20 131.7(2) . . ?
C28 C27 C26 121.4(2) . . ?
C33 C27 C28 117.8(2) . . ?
C33 C27 C26 120.9(2) . . ?
N4 C24 C25 123.9(2) . . ?
N4 C24 C23 112.3(2) . . ?
C23 C24 C25 123.8(2) . . ?
C22 C23 C28 136.4(2) . . ?
C24 C23 C28 119.6(2) . . ?
C24 C23 C22 104.0(2) . . ?
O2 C20 C22 114.6(2) . . ?
O1 C20 O2 122.1(3) . . ?
O1 C20 C22 123.1(3) . . ?
C25 C26 C27 120.3(2) . . ?
C25 C26 C32 117.2(2) . . ?
C32 C26 C27 122.5(2) . . ?
C9 C10 C5 117.7(2) . . ?
C11 C10 C9 118.3(3) . . ?
C11 C10 C5 123.9(3) . . ?
C28 C36 H36 119.0 . . ?
C35 C36 C28 122.0(3) . . ?
C35 C36 H36 119.0 . . ?
C7 C8 C9 120.7(2) . . ?
C7 C8 C15 117.0(3) . . ?
C15 C8 C9 122.3(3) . . ?
C36 C35 H35 120.0 . . ?
C36 C35 C34 120.1(3) . . ?
C34 C35 H35 120.0 . . ?
N1 C6 C5 113.0(2) . . ?
N1 C6 C7 123.6(3) . . ?
C5 C6 C7 123.4(2) . . ?
C10 C9 C8 121.3(2) . . ?
C14 C9 C10 118.1(3) . . ?
C14 C9 C8 120.6(3) . . ?
C6 C5 C10 119.5(2) . . ?
C6 C5 C4 103.9(2) . . ?
C4 C5 C10 136.5(3) . . ?
C8 C7 C6 117.3(2) . . ?
C18 C7 C8 119.7(3) . . ?
C18 C7 C6 123.0(3) . . ?
C25 C29 H29 119.9 . . ?
C30 C29 C25 120.2(3) . . ?
C30 C29 H29 119.9 . . ?
N2 C4 C5 106.3(2) . . ?
N2 C4 C2 123.4(3) . . ?
C5 C4 C2 130.2(3) . . ?
C10 C11 H11 119.6 . . ?
C12 C11 C10 120.7(3) . . ?
C12 C11 H11 119.6 . . ?
O3 C2 C4 113.9(3) . . ?
O4 C2 O3 123.2(3) . . ?
O4 C2 C4 122.9(3) . . ?
C35 C34 H34 120.1 . . ?
C33 C34 C35 119.7(3) . . ?
C33 C34 H34 120.1 . . ?
C32 C31 H31 119.4 . . ?
C32 C31 C30 121.2(3) . . ?
C30 C31 H31 119.4 . . ?
C26 C32 H32 119.4 . . ?
C31 C32 C26 121.1(3) . . ?
C31 C32 H32 119.4 . . ?
C29 C30 C31 119.6(3) . . ?
C29 C30 H30 120.2 . . ?
C31 C30 H30 120.2 . . ?
C27 C33 H33 119.0 . . ?
C34 C33 C27 122.1(3) . . ?
C34 C33 H33 119.0 . . ?
C7 C18 H18 119.5 . . ?
C17 C18 C7 120.9(3) . . ?
C17 C18 H18 119.5 . . ?
C8 C15 H15 119.2 . . ?
C16 C15 C8 121.6(3) . . ?
C16 C15 H15 119.2 . . ?
C18 C17 H17 120.1 . . ?
C16 C17 C18 119.7(3) . . ?
C16 C17 H17 120.1 . . ?
C11 C12 H12 119.5 . . ?
C13 C12 C11 120.9(3) . . ?
C13 C12 H12 119.5 . . ?
N3 C21 H21A 109.5 . . ?
N3 C21 H21B 109.5 . . ?
N3 C21 H21C 109.5 . . ?
H21A C21 H21B 109.5 . . ?
H21A C21 H21C 109.5 . . ?
H21B C21 H21C 109.5 . . ?
O2 C19 H19A 109.5 . . ?
O2 C19 H19B 109.5 . . ?
O2 C19 H19C 109.5 . . ?
H19A C19 H19B 109.5 . . ?
H19A C19 H19C 109.5 . . ?
H19B C19 H19C 109.5 . . ?
C15 C16 C17 120.9(3) . . ?
C15 C16 H16 119.5 . . ?
C17 C16 H16 119.5 . . ?
C9 C14 H14 118.8 . . ?
C13 C14 C9 122.4(3) . . ?
C13 C14 H14 118.8 . . ?
C12 C13 H13 120.3 . . ?
C14 C13 C12 119.4(3) . . ?
C14 C13 H13 120.3 . . ?
N2 C3 H3A 109.5 . . ?
N2 C3 H3B 109.5 . . ?
N2 C3 H3C 109.5 . . ?
H3A C3 H3B 109.5 . . ?
H3A C3 H3C 109.5 . . ?
H3B C3 H3C 109.5 . . ?
O3 C1 H1A 109.5 . . ?
O3 C1 H1B 109.5 . . ?
O3 C1 H1C 109.5 . . ?
H1A C1 H1B 109.5 . . ?
H1A C1 H1C 109.5 . . ?
H1B C1 H1C 109.5 . . ?

loop_
_geom_bond_atom_site_label_1
_geom_bond_atom_site_label_2
_geom_bond_distance
_geom_bond_site_symmetry_2
_geom_bond_publ_flag
N3 N4 1.339(3) . ?
N3 C22 1.368(3) . ?
N3 C21 1.460(3) . ?
O2 C20 1.304(3) . ?
O2 C19 1.449(3) . ?
N4 C24 1.344(3) . ?
N2 N1 1.351(3) . ?
N2 C4 1.369(4) . ?
N2 C3 1.454(4) . ?
N1 C6 1.341(3) . ?
O1 C20 1.194(3) . ?
O3 C2 1.288(4) . ?
O3 C1 1.468(4) . ?
C28 C27 1.422(3) . ?
C28 C23 1.457(3) . ?
C28 C36 1.393(3) . ?
C25 C24 1.440(3) . ?
C25 C26 1.402(4) . ?
C25 C29 1.400(4) . ?
C22 C23 1.407(3) . ?
C22 C20 1.469(4) . ?
C27 C26 1.476(3) . ?
C27 C33 1.405(4) . ?
C24 C23 1.402(3) . ?
C26 C32 1.403(4) . ?
C10 C9 1.417(4) . ?
C10 C5 1.460(4) . ?
C10 C11 1.402(4) . ?
C36 H36 0.9300 . ?
C36 C35 1.368(4) . ?
C8 C9 1.461(4) . ?
C8 C7 1.406(4) . ?
C8 C15 1.417(4) . ?
C35 H35 0.9300 . ?
C35 C34 1.373(4) . ?
C6 C5 1.400(4) . ?
C6 C7 1.439(4) . ?
C9 C14 1.406(4) . ?
C5 C4 1.401(4) . ?
O4 C2 1.171(4) . ?
C7 C18 1.401(4) . ?
C29 H29 0.9300 . ?
C29 C30 1.371(4) . ?
C4 C2 1.476(4) . ?
C11 H11 0.9300 . ?
C11 C12 1.386(4) . ?
C34 H34 0.9300 . ?
C34 C33 1.366(4) . ?
C31 H31 0.9300 . ?
C31 C32 1.368(4) . ?
C31 C30 1.372(4) . ?
C32 H32 0.9300 . ?
C30 H30 0.9300 . ?
C33 H33 0.9300 . ?
C18 H18 0.9300 . ?
C18 C17 1.371(5) . ?
C15 H15 0.9300 . ?
C15 C16 1.357(5) . ?
C17 H17 0.9300 . ?
C17 C16 1.367(5) . ?
C12 H12 0.9300 . ?
C12 C13 1.364(5) . ?
C21 H21A 0.9600 . ?
C21 H21B 0.9600 . ?
C21 H21C 0.9600 . ?
C19 H19A 0.9600 . ?
C19 H19B 0.9600 . ?
C19 H19C 0.9600 . ?
C16 H16 0.9300 . ?
C14 H14 0.9300 . ?
C14 C13 1.358(4) . ?
C13 H13 0.9300 . ?
C3 H3A 0.9600 . ?
C3 H3B 0.9600 . ?
C3 H3C 0.9600 . ?
C1 H1A 0.9600 . ?
C1 H1B 0.9600 . ?
C1 H1C 0.9600 . ?

loop_
_geom_torsion_atom_site_label_1
_geom_torsion_atom_site_label_2
_geom_torsion_atom_site_label_3
_geom_torsion_atom_site_label_4
_geom_torsion
_geom_torsion_site_symmetry_1
_geom_torsion_site_symmetry_2
_geom_torsion_site_symmetry_3
_geom_torsion_site_symmetry_4
_geom_torsion_publ_flag
N3 N4 C24 C25 178.5(2) . . . . ?
N3 N4 C24 C23 0.4(3) . . . . ?
N3 C22 C23 C28 177.5(3) . . . . ?
N3 C22 C23 C24 -0.4(3) . . . . ?
N3 C22 C20 O2 -20.8(4) . . . . ?
N3 C22 C20 O1 153.9(3) . . . . ?
N4 N3 C22 C23 0.7(3) . . . . ?
N4 N3 C22 C20 -176.6(2) . . . . ?
N4 C24 C23 C28 -178.3(2) . . . . ?
N4 C24 C23 C22 0.0(3) . . . . ?
N2 N1 C6 C5 0.9(3) . . . . ?
N2 N1 C6 C7 179.4(2) . . . . ?
N2 C4 C2 O3 -22.4(4) . . . . ?
N2 C4 C2 O4 154.9(4) . . . . ?
N1 N2 C4 C5 0.7(3) . . . . ?
N1 N2 C4 C2 -175.4(2) . . . . ?
N1 C6 C5 C10 -178.7(2) . . . . ?
N1 C6 C5 C4 -0.5(3) . . . . ?
N1 C6 C7 C8 -179.1(2) . . . . ?
N1 C6 C7 C18 0.7(4) . . . . ?
C28 C27 C26 C25 2.4(4) . . . . ?
C28 C27 C26 C32 -177.3(2) . . . . ?
C28 C27 C33 C34 0.0(4) . . . . ?
C28 C36 C35 C34 -0.5(5) . . . . ?
C25 C24 C23 C28 3.6(4) . . . . ?
C25 C24 C23 C22 -178.1(2) . . . . ?
C25 C26 C32 C31 0.9(4) . . . . ?
C25 C29 C30 C31 0.1(5) . . . . ?
C22 N3 N4 C24 -0.6(3) . . . . ?
C27 C28 C23 C22 -179.4(3) . . . . ?
C27 C28 C23 C24 -1.8(3) . . . . ?
C27 C28 C36 C35 1.1(4) . . . . ?
C27 C26 C32 C31 -179.4(3) . . . . ?
C24 C25 C26 C27 -0.7(3) . . . . ?
C24 C25 C26 C32 179.0(2) . . . . ?
C24 C25 C29 C30 -179.5(3) . . . . ?
C23 C28 C27 C26 -1.1(3) . . . . ?
C23 C28 C27 C33 178.1(2) . . . . ?
C23 C28 C36 C35 -177.7(3) . . . . ?
C23 C22 C20 O2 162.7(3) . . . . ?
C23 C22 C20 O1 -22.7(5) . . . . ?
C20 C22 C23 C28 -5.6(5) . . . . ?
C20 C22 C23 C24 176.5(3) . . . . ?
C26 C25 C24 N4 179.8(2) . . . . ?
C26 C25 C24 C23 -2.2(4) . . . . ?
C26 C25 C29 C30 0.2(4) . . . . ?
C26 C27 C33 C34 179.2(3) . . . . ?
C10 C9 C14 C13 -0.1(4) . . . . ?
C10 C5 C4 N2 177.6(3) . . . . ?
C10 C5 C4 C2 -6.7(5) . . . . ?
C10 C11 C12 C13 -0.4(5) . . . . ?
C36 C28 C27 C26 -180.0(2) . . . . ?
C36 C28 C27 C33 -0.8(3) . . . . ?
C36 C28 C23 C22 -0.5(4) . . . . ?
C36 C28 C23 C24 177.1(2) . . . . ?
C36 C35 C34 C33 -0.3(5) . . . . ?
C8 C9 C14 C13 179.0(3) . . . . ?
C8 C7 C18 C17 0.3(4) . . . . ?
C8 C15 C16 C17 0.3(5) . . . . ?
C35 C34 C33 C27 0.5(5) . . . . ?
C6 C5 C4 N2 -0.1(3) . . . . ?
C6 C5 C4 C2 175.6(3) . . . . ?
C6 C7 C18 C17 -179.5(3) . . . . ?
C9 C10 C5 C6 -3.0(3) . . . . ?
C9 C10 C5 C4 179.6(3) . . . . ?
C9 C10 C11 C12 -0.7(4) . . . . ?
C9 C8 C7 C6 -1.1(4) . . . . ?
C9 C8 C7 C18 179.2(2) . . . . ?
C9 C8 C15 C16 -179.5(3) . . . . ?
C9 C14 C13 C12 -1.0(5) . . . . ?
C5 C10 C9 C8 1.2(3) . . . . ?
C5 C10 C9 C14 -179.7(2) . . . . ?
C5 C10 C11 C12 179.9(3) . . . . ?
C5 C6 C7 C8 -0.8(4) . . . . ?
C5 C6 C7 C18 179.0(3) . . . . ?
C5 C4 C2 O3 162.5(3) . . . . ?
C5 C4 C2 O4 -20.2(5) . . . . ?
C7 C8 C9 C10 0.8(4) . . . . ?
C7 C8 C9 C14 -178.3(2) . . . . ?
C7 C8 C15 C16 0.3(4) . . . . ?
C7 C6 C5 C10 2.9(4) . . . . ?
C7 C6 C5 C4 -178.9(2) . . . . ?
C7 C18 C17 C16 0.4(5) . . . . ?
C29 C25 C24 N4 -0.5(4) . . . . ?
C29 C25 C24 C23 177.5(2) . . . . ?
C29 C25 C26 C27 179.6(2) . . . . ?
C29 C25 C26 C32 -0.7(4) . . . . ?
C4 N2 N1 C6 -1.0(3) . . . . ?
C11 C10 C9 C8 -178.2(2) . . . . ?
C11 C10 C9 C14 0.9(4) . . . . ?
C11 C10 C5 C6 176.4(2) . . . . ?
C11 C10 C5 C4 -1.0(5) . . . . ?
C11 C12 C13 C14 1.3(5) . . . . ?
C32 C31 C30 C29 0.1(5) . . . . ?
C30 C31 C32 C26 -0.6(5) . . . . ?
C33 C27 C26 C25 -176.8(2) . . . . ?
C33 C27 C26 C32 3.6(4) . . . . ?
C18 C17 C16 C15 -0.7(5) . . . . ?
C15 C8 C9 C10 -179.4(2) . . . . ?
C15 C8 C9 C14 1.5(4) . . . . ?
C15 C8 C7 C6 179.2(2) . . . . ?
C15 C8 C7 C18 -0.6(4) . . . . ?
C21 N3 N4 C24 -178.4(2) . . . . ?
C21 N3 C22 C23 178.0(3) . . . . ?
C21 N3 C22 C20 0.7(4) . . . . ?
C19 O2 C20 O1 3.1(5) . . . . ?
C19 O2 C20 C22 177.8(2) . . . . ?
C3 N2 N1 C6 -177.3(2) . . . . ?
C3 N2 C4 C5 176.4(3) . . . . ?
C3 N2 C4 C2 0.3(4) . . . . ?
C1 O3 C2 O4 1.1(5) . . . . ?
C1 O3 C2 C4 178.4(3) . . . . ?
